data_1516023
loop_
_publ_author_name
'Huang, Yu-Jie'
'Lu, Hui'
'Yu, Xue-Li'
'Zhang, Shu-Wei'
'Wang, Wen-Qiong'
'Fen, Lin-Yin'
'Xuan, Li-Jiang'

_publ_section_title
;
 Dammarane-Type Triterpenoids from Gentianella azurea.
;
_journal_issue 5
_journal_name_full 'Journal of natural products'
_journal_page_first 1201
_journal_paper_doi 10.1021/np500077z
_journal_volume 77
_journal_year 2014
_chemical_absolute_configuration ad
_chemical_formula_sum 'C32 H60 O10'
_chemical_formula_weight 604.80
_chemical_name_systematic
; 
 ? 
;
_space_group_crystal_system orthorhombic
_space_group_IT_number 18
_space_group_name_Hall 'P 2 2ab'
_space_group_name_H-M_alt 'P 21 21 2'
_symmetry_space_group_name_Hall 'P 2 2ab'
_symmetry_space_group_name_H-M 'P 21 21 2'
_atom_sites_solution_hydrogens geom
_audit_creation_method SHELXL-2013
_cell_angle_alpha 90
_cell_angle_beta 90
_cell_angle_gamma 90
_cell_formula_units_Z 4
_cell_length_a 11.2093(3)
_cell_length_b 38.8302(9)
_cell_length_c 7.2838(2)
_cell_measurement_reflns_used 6803
_cell_measurement_temperature 140(2)
_cell_measurement_theta_max 69.08
_cell_measurement_theta_min 3.41
_cell_volume 3170.34(14)
_computing_cell_refinement 'Bruker SAINT'
_computing_data_collection 'Bruker APEX2'
_computing_data_reduction 'Bruker SAINT'
_computing_molecular_graphics 'Bruker SHELXTL'
_computing_publication_material 'Bruker SHELXTL'
_computing_structure_refinement 'SHELXL-2013 (Sheldrick, 2013)'
_computing_structure_solution 'SHELXS-97 (Sheldrick, 2008)'
_diffrn_ambient_temperature 140(2)
_diffrn_measured_fraction_theta_full 0.965
_diffrn_measured_fraction_theta_max 0.958
_diffrn_measurement_device_type 'Bruker APEX-II CCD'
_diffrn_measurement_method '\f and \w scans'
_diffrn_radiation_type CuK\a
_diffrn_radiation_wavelength 1.54178
_diffrn_reflns_av_R_equivalents 0.0468
_diffrn_reflns_av_unetI/netI 0.0457
_diffrn_reflns_Laue_measured_fraction_full 0.965
_diffrn_reflns_Laue_measured_fraction_max 0.958
_diffrn_reflns_limit_h_max 13
_diffrn_reflns_limit_h_min -11
_diffrn_reflns_limit_k_max 47
_diffrn_reflns_limit_k_min -46
_diffrn_reflns_limit_l_max 6
_diffrn_reflns_limit_l_min -8
_diffrn_reflns_number 17922
_diffrn_reflns_point_group_measured_fraction_full 0.962
_diffrn_reflns_point_group_measured_fraction_max 0.950
_diffrn_reflns_theta_full 67.679
_diffrn_reflns_theta_max 69.623
_diffrn_reflns_theta_min 2.276
_exptl_absorpt_coefficient_mu 0.751
_exptl_absorpt_correction_T_max 0.75
_exptl_absorpt_correction_T_min 0.59
_exptl_absorpt_correction_type multi-scan
_exptl_absorpt_process_details sadabs
_exptl_crystal_colour colourless
_exptl_crystal_density_diffrn 1.267
_exptl_crystal_description block
_exptl_crystal_F_000 1328
_exptl_crystal_size_max 0.260
_exptl_crystal_size_mid 0.130
_exptl_crystal_size_min 0.080
_refine_diff_density_max 0.823
_refine_diff_density_min -0.927
_refine_diff_density_rms 0.103
_refine_ls_abs_structure_details
; 
 Flack x determined using 2225 quotients [(I+)-(I-)]/[(I+)+(I-)] 
 (Parsons and Flack (2004), Acta Cryst. A60, s61). 
;
_refine_ls_abs_structure_Flack 0.24(7)
_refine_ls_extinction_method none
_refine_ls_goodness_of_fit_ref 1.153
_refine_ls_hydrogen_treatment constr
_refine_ls_matrix_type full
_refine_ls_number_parameters 390
_refine_ls_number_reflns 5668
_refine_ls_number_restraints 12
_refine_ls_restrained_S_all 1.199
_refine_ls_R_factor_all 0.0844
_refine_ls_R_factor_gt 0.0822
_refine_ls_shift/su_max 0.001
_refine_ls_shift/su_mean 0.000
_refine_ls_structure_factor_coef Fsqd
_refine_ls_weighting_details 'w=1/[\s^2^(Fo^2^)+(0.1262P)^2^+4.8755P] where P=(Fo^2^+2Fc^2^)/3'
_refine_ls_weighting_scheme calc
_refine_ls_wR_factor_gt 0.2311
_refine_ls_wR_factor_ref 0.2343
_reflns_Friedel_coverage 0.725
_reflns_Friedel_fraction_full 0.958
_reflns_Friedel_fraction_max 0.940
_reflns_number_gt 5471
_reflns_number_total 5668
_reflns_threshold_expression 'I > 2\s(I)'
_cod_data_source_file np500077z_si_005.cif
_cod_data_source_block dm13493
_cod_depositor_comments 'Adding full bibliography for 1516020--1516024.cif.'
_cod_database_code 1516023
_shelx_space_group_comment
; 
The symmetry employed for this shelxl refinement is uniquely defined 
by the following loop, which should always be used as a source of 
symmetry information in preference to the above space-group names. 
They are only intended as comments. 
;
_shelx_estimated_absorpt_t_min 0.829
_shelx_estimated_absorpt_t_max 0.942
_shelxl_version_number 2013-4

loop_
_space_group_symop_operation_xyz
'x, y, z'
'-x, -y, z'
'-x+1/2, y+1/2, -z'
'x+1/2, -y+1/2, -z'

loop_
_atom_site_label
_atom_site_type_symbol
_atom_site_fract_x
_atom_site_fract_y
_atom_site_fract_z
_atom_site_U_iso_or_equiv
_atom_site_adp_type
_atom_site_occupancy
_atom_site_site_symmetry_order
_atom_site_calc_flag
_atom_site_refinement_flags_posn
_atom_site_refinement_flags_adp
O1 O 0.2200(4) 0.11620(10) 0.5437(6) 0.0296(9) Uani 1 1 d . .
H1 H 0.2038 0.1106 0.4351 0.044 Uiso 1 1 calc R U
O2 O 0.1083(4) 0.40421(12) 0.4706(6) 0.0317(10) Uani 1 1 d . .
H2 H 0.1783 0.4097 0.4416 0.048 Uiso 1 1 calc R U
O3 O 0.2481(4) 0.44554(11) 0.7658(7) 0.0352(11) Uani 1 1 d . .
O4 O 0.0557(4) 0.45874(11) 0.7675(7) 0.0307(10) Uani 1 1 d . .
O5 O -0.1374(4) 0.44009(11) 1.0274(6) 0.0350(10) Uani 1 1 d . .
H5A H -0.0751 0.4472 1.0791 0.053 Uiso 1 1 calc R U
O6 O -0.3116(4) 0.41580(10) 0.7951(6) 0.0267(9) Uani 1 1 d . .
H6 H -0.3141 0.4081 0.9028 0.040 Uiso 1 1 calc R U
O7 O 0.1132(5) 0.10765(11) 0.8693(7) 0.0380(11) Uani 1 1 d . .
H7 H 0.1551 0.0998 0.7834 0.057 Uiso 1 1 calc R U
O1S O 0.3775(16) 0.4352(4) 0.243(2) 0.173(5) Uani 1 1 d . U
O2S O 0.0486(8) 0.4590(3) 0.2495(14) 0.109(3) Uani 1 1 d . U
O3S O 0.4496(4) 0.40325(14) 0.6841(9) 0.0491(14) Uani 1 1 d . .
C1S C 0.3416(6) 0.3992(3) 0.3547(12) 0.056(2) Uani 1 1 d . U
C2S C 0.1587(17) 0.4734(5) 0.224(3) 0.125(5) Uani 1 1 d . U
C1 C 0.1336(6) 0.20912(14) 0.4486(8) 0.0249(12) Uani 1 1 d . .
H1A H 0.0727 0.2189 0.3651 0.030 Uiso 1 1 calc R U
H1B H 0.2123 0.2181 0.4101 0.030 Uiso 1 1 calc R U
C2 C 0.1337(6) 0.16985(14) 0.4294(8) 0.0249(12) Uani 1 1 d . .
H2A H 0.0528 0.1609 0.4558 0.030 Uiso 1 1 calc R U
H2B H 0.1540 0.1636 0.3013 0.030 Uiso 1 1 calc R U
C3 C 0.2223(5) 0.15306(14) 0.5586(8) 0.0240(12) Uani 1 1 d . .
H3 H 0.3039 0.1609 0.5222 0.029 Uiso 1 1 calc R U
C4 C 0.2047(5) 0.16230(14) 0.7629(8) 0.0223(11) Uani 1 1 d . .
C5 C 0.1964(5) 0.20231(13) 0.7767(7) 0.0184(11) Uani 1 1 d . .
H5 H 0.2769 0.2106 0.7372 0.022 Uiso 1 1 calc R U
C6 C 0.1838(5) 0.21519(14) 0.9761(7) 0.0213(11) Uani 1 1 d . .
H6A H 0.1009 0.2116 1.0190 0.026 Uiso 1 1 calc R U
H6B H 0.2378 0.2020 1.0572 0.026 Uiso 1 1 calc R U
C7 C 0.2153(5) 0.25367(14) 0.9853(8) 0.0206(11) Uani 1 1 d . .
H7A H 0.2050 0.2617 1.1133 0.025 Uiso 1 1 calc R U
H7B H 0.3003 0.2566 0.9523 0.025 Uiso 1 1 calc R U
C8 C 0.1391(4) 0.27625(14) 0.8582(8) 0.0176(10) Uani 1 1 d . .
C9 C 0.1383(4) 0.26078(14) 0.6598(7) 0.0182(11) Uani 1 1 d . .
H9 H 0.2230 0.2624 0.6178 0.022 Uiso 1 1 calc R U
C10 C 0.1074(5) 0.22124(14) 0.6465(7) 0.0188(11) Uani 1 1 d . .
C11 C 0.0678(5) 0.28410(14) 0.5250(8) 0.0226(11) Uani 1 1 d . .
H11A H 0.0722 0.2741 0.4002 0.027 Uiso 1 1 calc R U
H11B H -0.0172 0.2845 0.5621 0.027 Uiso 1 1 calc R U
C12 C 0.1154(5) 0.32119(14) 0.5193(8) 0.0242(12) Uani 1 1 d . .
H12A H 0.1961 0.3214 0.4642 0.029 Uiso 1 1 calc R U
H12B H 0.0625 0.3355 0.4419 0.029 Uiso 1 1 calc R U
C13 C 0.1208(5) 0.33601(14) 0.7109(8) 0.0198(11) Uani 1 1 d . .
H13 H 0.0373 0.3363 0.7595 0.024 Uiso 1 1 calc R U
C14 C 0.1963(5) 0.31360(14) 0.8443(7) 0.0192(11) Uani 1 1 d . .
C15 C 0.1929(5) 0.33606(14) 1.0208(8) 0.0237(11) Uani 1 1 d . .
H15A H 0.1194 0.3315 1.0921 0.028 Uiso 1 1 calc R U
H15B H 0.2630 0.3313 1.0994 0.028 Uiso 1 1 calc R U
C16 C 0.1950(6) 0.37341(16) 0.9522(9) 0.0309(13) Uani 1 1 d . .
H16A H 0.2732 0.3841 0.9788 0.037 Uiso 1 1 calc R U
H16B H 0.1319 0.3871 1.0135 0.037 Uiso 1 1 calc R U
C17 C 0.1729(5) 0.37211(14) 0.7416(8) 0.0229(12) Uani 1 1 d . .
H17 H 0.2524 0.3729 0.6796 0.028 Uiso 1 1 calc R U
C18 C 0.0127(5) 0.27848(15) 0.9418(8) 0.0221(11) Uani 1 1 d . .
H18A H -0.0419 0.2887 0.8521 0.033 Uiso 1 1 calc R U
H18B H 0.0149 0.2928 1.0525 0.033 Uiso 1 1 calc R U
H18C H -0.0150 0.2553 0.9737 0.033 Uiso 1 1 calc R U
C19 C -0.0266(5) 0.21369(15) 0.6877(8) 0.0253(12) Uani 1 1 d . .
H19A H -0.0509 0.1926 0.6239 0.038 Uiso 1 1 calc R U
H19B H -0.0755 0.2330 0.6447 0.038 Uiso 1 1 calc R U
H19C H -0.0377 0.2107 0.8202 0.038 Uiso 1 1 calc R U
C20 C 0.0989(5) 0.40209(14) 0.6682(8) 0.0239(12) Uani 1 1 d . .
C21 C 0.1466(5) 0.43683(15) 0.7408(9) 0.0280(13) Uani 1 1 d . .
C22 C -0.0320(5) 0.40436(14) 0.7163(9) 0.0253(12) Uani 1 1 d . .
H22A H -0.0476 0.3941 0.8385 0.030 Uiso 1 1 calc R U
H22B H -0.0814 0.3923 0.6237 0.030 Uiso 1 1 calc R U
C23 C -0.0582(5) 0.44267(14) 0.7170(9) 0.0262(12) Uani 1 1 d . .
H23 H -0.0814 0.4502 0.5905 0.031 Uiso 1 1 calc R U
C24 C -0.1500(5) 0.45635(15) 0.8563(9) 0.0268(12) Uani 1 1 d . .
H24 H -0.1343 0.4815 0.8742 0.032 Uiso 1 1 calc R U
C25 C -0.2813(5) 0.45225(14) 0.7992(10) 0.0283(13) Uani 1 1 d . .
C26 C -0.3041(6) 0.46578(18) 0.6058(11) 0.0414(18) Uani 1 1 d . .
H26A H -0.2584 0.4521 0.5173 0.062 Uiso 1 1 calc R U
H26B H -0.2793 0.4899 0.5983 0.062 Uiso 1 1 calc R U
H26C H -0.3894 0.4640 0.5774 0.062 Uiso 1 1 calc R U
C27 C -0.3619(7) 0.47069(17) 0.9351(12) 0.0429(18) Uani 1 1 d . .
H27A H -0.4455 0.4666 0.9024 0.064 Uiso 1 1 calc R U
H27B H -0.3454 0.4955 0.9315 0.064 Uiso 1 1 calc R U
H27C H -0.3467 0.4619 1.0591 0.064 Uiso 1 1 calc R U
C28 C 0.3167(5) 0.14966(14) 0.8682(9) 0.0276(13) Uani 1 1 d . .
H28A H 0.3011 0.1504 1.0005 0.041 Uiso 1 1 calc R U
H28B H 0.3845 0.1646 0.8390 0.041 Uiso 1 1 calc R U
H28C H 0.3351 0.1260 0.8315 0.041 Uiso 1 1 calc R U
C29 C 0.0949(6) 0.14367(15) 0.8417(9) 0.0268(12) Uani 1 1 d . .
H29A H 0.0733 0.1544 0.9606 0.032 Uiso 1 1 calc R U
H29B H 0.0268 0.1469 0.7569 0.032 Uiso 1 1 calc R U
C30 C 0.3282(5) 0.31274(14) 0.7817(8) 0.0225(11) Uani 1 1 d . .
H30A H 0.3586 0.3363 0.7719 0.034 Uiso 1 1 calc R U
H30B H 0.3338 0.3014 0.6618 0.034 Uiso 1 1 calc R U
H30C H 0.3757 0.3000 0.8717 0.034 Uiso 1 1 calc R U

loop_
_atom_site_aniso_label
_atom_site_aniso_U_11
_atom_site_aniso_U_22
_atom_site_aniso_U_33
_atom_site_aniso_U_23
_atom_site_aniso_U_13
_atom_site_aniso_U_12
O1 0.041(2) 0.0227(19) 0.025(2) -0.0042(16) 0.0019(19) 0.0001(17)
O2 0.031(2) 0.041(2) 0.023(2) 0.0000(18) -0.0074(18) -0.0060(19)
O3 0.021(2) 0.031(2) 0.054(3) -0.002(2) -0.005(2) -0.0035(17)
O4 0.020(2) 0.028(2) 0.044(3) 0.0017(18) -0.0013(18) -0.0044(16)
O5 0.044(3) 0.036(2) 0.025(2) 0.0000(18) -0.003(2) -0.003(2)
O6 0.0224(19) 0.028(2) 0.030(2) 0.0013(16) 0.0001(17) -0.0007(16)
O7 0.056(3) 0.027(2) 0.031(3) -0.0011(17) 0.011(2) -0.004(2)
O1S 0.183(10) 0.205(11) 0.131(10) -0.010(9) -0.011(9) 0.003(9)
O2S 0.084(5) 0.153(8) 0.091(6) 0.063(6) -0.037(5) -0.030(5)
O3S 0.028(2) 0.054(3) 0.066(4) -0.013(3) -0.007(2) -0.002(2)
C1S 0.019(3) 0.115(7) 0.035(4) -0.020(4) 0.010(3) -0.014(4)
C2S 0.129(10) 0.139(10) 0.107(10) 0.038(8) -0.045(8) -0.041(9)
C1 0.031(3) 0.026(3) 0.017(3) -0.001(2) -0.001(2) 0.003(2)
C2 0.033(3) 0.024(3) 0.018(3) -0.004(2) -0.001(2) 0.001(2)
C3 0.027(3) 0.022(3) 0.022(3) 0.000(2) 0.004(2) -0.001(2)
C4 0.023(3) 0.023(3) 0.021(3) -0.001(2) -0.003(2) 0.000(2)
C5 0.014(2) 0.024(3) 0.017(3) -0.004(2) -0.001(2) 0.000(2)
C6 0.027(3) 0.026(3) 0.011(3) 0.000(2) -0.004(2) 0.003(2)
C7 0.021(3) 0.028(3) 0.012(3) -0.002(2) -0.002(2) 0.001(2)
C8 0.014(2) 0.023(2) 0.016(3) -0.003(2) 0.000(2) 0.0006(19)
C9 0.015(2) 0.024(3) 0.015(3) -0.002(2) 0.0007(19) 0.002(2)
C10 0.016(2) 0.027(3) 0.013(3) -0.001(2) 0.001(2) 0.001(2)
C11 0.028(3) 0.023(3) 0.017(3) -0.001(2) -0.006(2) 0.000(2)
C12 0.032(3) 0.023(3) 0.018(3) 0.000(2) -0.003(2) 0.002(2)
C13 0.017(2) 0.026(3) 0.017(3) 0.000(2) -0.001(2) 0.002(2)
C14 0.017(2) 0.026(3) 0.014(3) 0.002(2) -0.003(2) 0.000(2)
C15 0.024(3) 0.029(3) 0.019(3) -0.003(2) -0.003(2) 0.000(2)
C16 0.032(3) 0.033(3) 0.027(3) -0.007(2) -0.006(3) 0.000(3)
C17 0.024(3) 0.025(3) 0.020(3) 0.000(2) -0.002(2) 0.000(2)
C18 0.015(3) 0.033(3) 0.019(3) -0.003(2) 0.006(2) 0.000(2)
C19 0.024(3) 0.030(3) 0.021(3) -0.002(2) -0.002(2) -0.006(2)
C20 0.024(3) 0.027(3) 0.020(3) 0.003(2) 0.000(2) 0.000(2)
C21 0.028(3) 0.028(3) 0.027(3) 0.003(2) -0.002(2) -0.001(2)
C22 0.024(3) 0.024(3) 0.028(3) -0.002(2) 0.000(2) -0.001(2)
C23 0.022(3) 0.023(3) 0.034(3) 0.004(2) -0.004(2) -0.002(2)
C24 0.030(3) 0.021(3) 0.030(3) 0.001(2) -0.002(3) -0.001(2)
C25 0.023(3) 0.021(3) 0.041(4) 0.002(2) -0.001(3) 0.002(2)
C26 0.031(3) 0.032(3) 0.060(5) 0.016(3) -0.008(3) -0.001(3)
C27 0.037(4) 0.029(3) 0.063(5) -0.008(3) 0.005(4) 0.004(3)
C28 0.026(3) 0.021(3) 0.035(3) -0.002(2) -0.007(3) 0.002(2)
C29 0.031(3) 0.028(3) 0.022(3) 0.000(2) 0.000(2) -0.006(2)
C30 0.019(3) 0.025(3) 0.024(3) 0.004(2) 0.000(2) 0.002(2)

loop_
_atom_type_symbol
_atom_type_description
_atom_type_scat_dispersion_real
_atom_type_scat_dispersion_imag
_atom_type_scat_source
C C 0.0181 0.0091 'International Tables Vol C Tables 4.2.6.8 and 6.1.1.4'
H H 0.0000 0.0000 'International Tables Vol C Tables 4.2.6.8 and 6.1.1.4'
O O 0.0492 0.0322 'International Tables Vol C Tables 4.2.6.8 and 6.1.1.4'

loop_
_geom_angle_atom_site_label_1
_geom_angle_atom_site_label_2
_geom_angle_atom_site_label_3
_geom_angle
C3 O1 H1 109.5
C20 O2 H2 109.5
C21 O4 C23 110.8(4)
C24 O5 H5A 109.5
C25 O6 H6 109.5
C29 O7 H7 109.5
C2 C1 C10 112.9(5)
C2 C1 H1A 109.0
C10 C1 H1A 109.0
C2 C1 H1B 109.0
C10 C1 H1B 109.0
H1A C1 H1B 107.8
C3 C2 C1 111.8(5)
C3 C2 H2A 109.2
C1 C2 H2A 109.2
C3 C2 H2B 109.2
C1 C2 H2B 109.2
H2A C2 H2B 107.9
O1 C3 C2 111.7(5)
O1 C3 C4 107.6(4)
C2 C3 C4 114.5(5)
O1 C3 H3 107.6
C2 C3 H3 107.6
C4 C3 H3 107.6
C29 C4 C3 110.7(5)
C29 C4 C28 108.3(5)
C3 C4 C28 107.4(5)
C29 C4 C5 113.4(5)
C3 C4 C5 107.5(4)
C28 C4 C5 109.4(4)
C6 C5 C4 112.9(4)
C6 C5 C10 111.1(4)
C4 C5 C10 117.9(4)
C6 C5 H5 104.4
C4 C5 H5 104.4
C10 C5 H5 104.4
C7 C6 C5 109.6(4)
C7 C6 H6A 109.7
C5 C6 H6A 109.7
C7 C6 H6B 109.7
C5 C6 H6B 109.7
H6A C6 H6B 108.2
C8 C7 C6 113.7(4)
C8 C7 H7A 108.8
C6 C7 H7A 108.8
C8 C7 H7B 108.8
C6 C7 H7B 108.8
H7A C7 H7B 107.7
C7 C8 C18 107.7(4)
C7 C8 C9 109.9(4)
C18 C8 C9 112.3(4)
C7 C8 C14 109.6(4)
C18 C8 C14 110.1(4)
C9 C8 C14 107.1(4)
C11 C9 C8 111.3(4)
C11 C9 C10 114.7(4)
C8 C9 C10 115.6(4)
C11 C9 H9 104.6
C8 C9 H9 104.6
C10 C9 H9 104.6
C1 C10 C19 107.8(5)
C1 C10 C5 107.6(4)
C19 C10 C5 114.3(4)
C1 C10 C9 108.2(4)
C19 C10 C9 112.5(4)
C5 C10 C9 106.3(4)
C12 C11 C9 112.8(5)
C12 C11 H11A 109.0
C9 C11 H11A 109.0
C12 C11 H11B 109.0
C9 C11 H11B 109.0
H11A C11 H11B 107.8
C13 C12 C11 110.3(5)
C13 C12 H12A 109.6
C11 C12 H12A 109.6
C13 C12 H12B 109.6
C11 C12 H12B 109.6
H12A C12 H12B 108.1
C12 C13 C17 119.8(5)
C12 C13 C14 112.7(4)
C17 C13 C14 102.3(4)
C12 C13 H13 107.1
C17 C13 H13 107.1
C14 C13 H13 107.1
C30 C14 C15 106.2(4)
C30 C14 C13 110.4(4)
C15 C14 C13 100.9(4)
C30 C14 C8 112.6(4)
C15 C14 C8 116.7(4)
C13 C14 C8 109.3(4)
C16 C15 C14 105.1(5)
C16 C15 H15A 110.7
C14 C15 H15A 110.7
C16 C15 H15B 110.7
C14 C15 H15B 110.7
H15A C15 H15B 108.8
C15 C16 C17 106.7(5)
C15 C16 H16A 110.4
C17 C16 H16A 110.4
C15 C16 H16B 110.4
C17 C16 H16B 110.4
H16A C16 H16B 108.6
C20 C17 C13 116.0(5)
C20 C17 C16 114.0(5)
C13 C17 C16 103.5(5)
C20 C17 H17 107.6
C13 C17 H17 107.6
C16 C17 H17 107.6
C8 C18 H18A 109.5
C8 C18 H18B 109.5
H18A C18 H18B 109.5
C8 C18 H18C 109.5
H18A C18 H18C 109.5
H18B C18 H18C 109.5
C10 C19 H19A 109.5
C10 C19 H19B 109.5
H19A C19 H19B 109.5
C10 C19 H19C 109.5
H19A C19 H19C 109.5
H19B C19 H19C 109.5
O2 C20 C22 107.4(5)
O2 C20 C17 110.6(5)
C22 C20 C17 119.4(5)
O2 C20 C21 105.4(5)
C22 C20 C21 101.9(5)
C17 C20 C21 111.0(5)
O3 C21 O4 121.3(5)
O3 C21 C20 128.8(6)
O4 C21 C20 109.9(5)
C20 C22 C23 104.2(5)
C20 C22 H22A 110.9
C23 C22 H22A 110.9
C20 C22 H22B 110.9
C23 C22 H22B 110.9
H22A C22 H22B 108.9
O4 C23 C22 104.4(4)
O4 C23 C24 105.6(5)
C22 C23 C24 118.0(5)
O4 C23 H23 109.5
C22 C23 H23 109.5
C24 C23 H23 109.5
O5 C24 C25 106.8(5)
O5 C24 C23 111.3(5)
C25 C24 C23 115.2(5)
O5 C24 H24 107.8
C25 C24 H24 107.8
C23 C24 H24 107.8
O6 C25 C27 109.5(5)
O6 C25 C26 106.1(5)
C27 C25 C26 109.9(6)
O6 C25 C24 109.2(4)
C27 C25 C24 110.1(6)
C26 C25 C24 112.0(5)
C25 C26 H26A 109.5
C25 C26 H26B 109.5
H26A C26 H26B 109.5
C25 C26 H26C 109.5
H26A C26 H26C 109.5
H26B C26 H26C 109.5
C25 C27 H27A 109.5
C25 C27 H27B 109.5
H27A C27 H27B 109.5
C25 C27 H27C 109.5
H27A C27 H27C 109.5
H27B C27 H27C 109.5
C4 C28 H28A 109.5
C4 C28 H28B 109.5
H28A C28 H28B 109.5
C4 C28 H28C 109.5
H28A C28 H28C 109.5
H28B C28 H28C 109.5
O7 C29 C4 113.4(5)
O7 C29 H29A 108.9
C4 C29 H29A 108.9
O7 C29 H29B 108.9
C4 C29 H29B 108.9
H29A C29 H29B 107.7
C14 C30 H30A 109.5
C14 C30 H30B 109.5
H30A C30 H30B 109.5
C14 C30 H30C 109.5
H30A C30 H30C 109.5
H30B C30 H30C 109.5

loop_
_geom_bond_atom_site_label_1
_geom_bond_atom_site_label_2
_geom_bond_distance
O1 C3 1.435(7)
O1 H1 0.8400
O2 C20 1.445(8)
O2 H2 0.8400
O3 C21 1.201(8)
O4 C21 1.342(8)
O4 C23 1.468(7)
O5 C24 1.404(8)
O5 H5A 0.8400
O6 C25 1.456(7)
O6 H6 0.8400
O7 C29 1.427(7)
O7 H7 0.8400
O1S C1S 1.67(2)
O2S C2S 1.368(19)
C1 C2 1.531(7)
C1 C10 1.545(8)
C1 H1A 0.9900
C1 H1B 0.9900
C2 C3 1.516(8)
C2 H2A 0.9900
C2 H2B 0.9900
C3 C4 1.543(8)
C3 H3 1.0000
C4 C29 1.539(8)
C4 C28 1.551(8)
C4 C5 1.560(7)
C5 C6 1.542(7)
C5 C10 1.560(7)
C5 H5 1.0000
C6 C7 1.537(8)
C6 H6A 0.9900
C6 H6B 0.9900
C7 C8 1.535(7)
C7 H7A 0.9900
C7 H7B 0.9900
C8 C18 1.544(7)
C8 C9 1.565(7)
C8 C14 1.589(7)
C9 C11 1.552(7)
C9 C10 1.577(7)
C9 H9 1.0000
C10 C19 1.560(7)
C11 C12 1.536(7)
C11 H11A 0.9900
C11 H11B 0.9900
C12 C13 1.510(8)
C12 H12A 0.9900
C12 H12B 0.9900
C13 C17 1.535(7)
C13 C14 1.555(7)
C13 H13 1.0000
C14 C30 1.548(7)
C14 C15 1.554(8)
C15 C16 1.534(8)
C15 H15A 0.9900
C15 H15B 0.9900
C16 C17 1.555(9)
C16 H16A 0.9900
C16 H16B 0.9900
C17 C20 1.526(8)
C17 H17 1.0000
C18 H18A 0.9800
C18 H18B 0.9800
C18 H18C 0.9800
C19 H19A 0.9800
C19 H19B 0.9800
C19 H19C 0.9800
C20 C22 1.511(8)
C20 C21 1.544(8)
C22 C23 1.516(7)
C22 H22A 0.9900
C22 H22B 0.9900
C23 C24 1.540(9)
C23 H23 1.0000
C24 C25 1.538(8)
C24 H24 1.0000
C25 C27 1.519(9)
C25 C26 1.526(10)
C26 H26A 0.9800
C26 H26B 0.9800
C26 H26C 0.9800
C27 H27A 0.9800
C27 H27B 0.9800
C27 H27C 0.9800
C28 H28A 0.9800
C28 H28B 0.9800
C28 H28C 0.9800
C29 H29A 0.9900
C29 H29B 0.9900
C30 H30A 0.9800
C30 H30B 0.9800
C30 H30C 0.9800

loop_
_geom_hbond_atom_site_label_D
_geom_hbond_atom_site_label_H
_geom_hbond_atom_site_label_A
_geom_hbond_distance_DH
_geom_hbond_distance_HA
_geom_hbond_distance_DA
_geom_hbond_angle_DHA
_geom_hbond_site_symmetry_A
C22 H22B O1 0.99 2.56 3.457(8) 150.7 4_456
C17 H17 O3S 1.00 2.50 3.356(8) 142.7 .
C24 H24 O4 1.00 2.60 3.522(7) 153.0 2_565
O1 H1 O6 0.84 1.97 2.785(6) 162.5 4_556
O6 H6 O7 0.84 1.95 2.742(7) 157.2 4_457
O7 H7 O1 0.84 2.00 2.677(6) 137.6 .
O5 H5A O2S 0.84 1.92 2.739(10) 166.0 1_556

loop_
_geom_torsion_atom_site_label_1
_geom_torsion_atom_site_label_2
_geom_torsion_atom_site_label_3
_geom_torsion_atom_site_label_4
_geom_torsion
C10 C1 C2 C3 -56.8(7)
C1 C2 C3 O1 178.5(5)
C1 C2 C3 C4 55.9(7)
O1 C3 C4 C29 -50.9(6)
C2 C3 C4 C29 73.9(6)
O1 C3 C4 C28 67.1(6)
C2 C3 C4 C28 -168.1(5)
O1 C3 C4 C5 -175.3(4)
C2 C3 C4 C5 -50.5(6)
C29 C4 C5 C6 59.7(6)
C3 C4 C5 C6 -177.6(5)
C28 C4 C5 C6 -61.3(6)
C29 C4 C5 C10 -72.1(6)
C3 C4 C5 C10 50.6(6)
C28 C4 C5 C10 166.9(5)
C4 C5 C6 C7 162.4(4)
C10 C5 C6 C7 -62.5(6)
C5 C6 C7 C8 57.3(6)
C6 C7 C8 C18 72.6(6)
C6 C7 C8 C9 -50.1(6)
C6 C7 C8 C14 -167.6(4)
C7 C8 C9 C11 -176.8(4)
C18 C8 C9 C11 63.2(6)
C14 C8 C9 C11 -57.8(5)
C7 C8 C9 C10 50.0(6)
C18 C8 C9 C10 -69.9(6)
C14 C8 C9 C10 169.0(4)
C2 C1 C10 C19 -70.9(6)
C2 C1 C10 C5 52.8(6)
C2 C1 C10 C9 167.3(5)
C6 C5 C10 C1 175.2(4)
C4 C5 C10 C1 -52.2(6)
C6 C5 C10 C19 -65.2(6)
C4 C5 C10 C19 67.4(6)
C6 C5 C10 C9 59.5(5)
C4 C5 C10 C9 -167.9(4)
C11 C9 C10 C1 58.8(6)
C8 C9 C10 C1 -169.6(4)
C11 C9 C10 C19 -60.1(6)
C8 C9 C10 C19 71.5(6)
C11 C9 C10 C5 174.2(4)
C8 C9 C10 C5 -54.3(5)
C8 C9 C11 C12 56.2(6)
C10 C9 C11 C12 -170.2(4)
C9 C11 C12 C13 -53.3(6)
C11 C12 C13 C17 176.2(5)
C11 C12 C13 C14 55.9(6)
C12 C13 C14 C30 64.2(6)
C17 C13 C14 C30 -65.8(5)
C12 C13 C14 C15 176.2(4)
C17 C13 C14 C15 46.2(5)
C12 C13 C14 C8 -60.2(6)
C17 C13 C14 C8 169.8(4)
C7 C8 C14 C30 55.3(6)
C18 C8 C14 C30 173.6(5)
C9 C8 C14 C30 -63.9(5)
C7 C8 C14 C15 -68.0(6)
C18 C8 C14 C15 50.4(6)
C9 C8 C14 C15 172.8(4)
C7 C8 C14 C13 178.4(4)
C18 C8 C14 C13 -63.3(6)
C9 C8 C14 C13 59.1(5)
C30 C14 C15 C16 79.9(5)
C13 C14 C15 C16 -35.3(5)
C8 C14 C15 C16 -153.6(5)
C14 C15 C16 C17 11.6(6)
C12 C13 C17 C20 69.5(7)
C14 C13 C17 C20 -165.1(5)
C12 C13 C17 C16 -164.8(5)
C14 C13 C17 C16 -39.3(5)
C15 C16 C17 C20 144.2(5)
C15 C16 C17 C13 17.2(6)
C13 C17 C20 O2 -74.8(6)
C16 C17 C20 O2 164.9(5)
C13 C17 C20 C22 50.5(7)
C16 C17 C20 C22 -69.7(7)
C13 C17 C20 C21 168.5(5)
C16 C17 C20 C21 48.3(7)
C23 O4 C21 O3 176.5(6)
C23 O4 C21 C20 -0.7(7)
O2 C20 C21 O3 -82.3(8)
C22 C20 C21 O3 165.7(7)
C17 C20 C21 O3 37.5(9)
O2 C20 C21 O4 94.7(6)
C22 C20 C21 O4 -17.4(7)
C17 C20 C21 O4 -145.5(5)
O2 C20 C22 C23 -83.0(6)
C17 C20 C22 C23 150.1(5)
C21 C20 C22 C23 27.5(6)
C21 O4 C23 C22 18.6(7)
C21 O4 C23 C24 143.8(5)
C20 C22 C23 O4 -28.8(6)
C20 C22 C23 C24 -145.6(5)
O4 C23 C24 O5 -76.0(6)
C22 C23 C24 O5 40.2(7)
O4 C23 C24 C25 162.2(5)
C22 C23 C24 C25 -81.6(7)
O5 C24 C25 O6 -57.1(6)
C23 C24 C25 O6 67.0(7)
O5 C24 C25 C27 63.1(6)
C23 C24 C25 C27 -172.7(5)
O5 C24 C25 C26 -174.3(5)
C23 C24 C25 C26 -50.2(7)
C3 C4 C29 O7 73.0(6)
C28 C4 C29 O7 -44.5(7)
C5 C4 C29 O7 -166.1(5)
